data_7218506
loop_
_publ_author_name
'Dey, Swapan'
'Sain, Dibyendu'
'Kumar, Ashish'
'Kumari, Chanda'

_publ_section_title
;
 A series of ditopic receptors for succinic acid binding
;
_journal_issue 93
_journal_name_full 'RSC Adv.'
_journal_page_first 51486
_journal_paper_doi 10.1039/C4RA07537D
_journal_volume 4
_journal_year 2014
_chemical_formula_sum 'C15 H16 N3 O4 S'
_chemical_formula_weight 334.37
_chemical_name_systematic
;
 ?
;
_space_group_crystal_system triclinic
_space_group_IT_number 2
_space_group_name_Hall '-P 1'
_space_group_name_H-M_alt 'P -1'
_symmetry_space_group_name_Hall '-P 1'
_symmetry_space_group_name_H-M 'P -1'
_atom_sites_solution_hydrogens mixed
_audit_creation_method SHELXL-2013
_cell_angle_alpha 78.516(9)
_cell_angle_beta 83.189(9)
_cell_angle_gamma 68.866(9)
_cell_formula_units_Z 2
_cell_length_a 8.085(3)
_cell_length_b 9.738(3)
_cell_length_c 10.671(4)
_cell_measurement_reflns_used 10043
_cell_measurement_temperature 293(2)
_cell_measurement_theta_max 26.997
_cell_measurement_theta_min 1.950
_cell_volume 766.9(5)
_computing_data_collection 'APEX 2'
_computing_molecular_graphics 'Mercury 3.1'
_computing_publication_material 'Microsoft word 2007'
_computing_structure_refinement 'SHELXL-2013 (Sheldrick, 2013)'
_computing_structure_solution 'SHELXS-97 (Sheldrick, 1990)'
_diffrn_ambient_temperature 293(2)
_diffrn_measured_fraction_theta_full 0.994
_diffrn_measured_fraction_theta_max 0.967
_diffrn_measurement_device_type 'Bruker AXS SMART APEX II'
_diffrn_measurement_method 'area detector'
_diffrn_radiation_type MoK\a
_diffrn_radiation_wavelength 0.71073
_diffrn_reflns_av_R_equivalents 0.0226
_diffrn_reflns_av_unetI/netI 0.0229
_diffrn_reflns_Laue_measured_fraction_full 0.994
_diffrn_reflns_Laue_measured_fraction_max 0.967
_diffrn_reflns_limit_h_max 10
_diffrn_reflns_limit_h_min -10
_diffrn_reflns_limit_k_max 10
_diffrn_reflns_limit_k_min -12
_diffrn_reflns_limit_l_max 13
_diffrn_reflns_limit_l_min -13
_diffrn_reflns_number 10043
_diffrn_reflns_point_group_measured_fraction_full 0.994
_diffrn_reflns_point_group_measured_fraction_max 0.967
_diffrn_reflns_theta_full 25.242
_diffrn_reflns_theta_max 26.997
_diffrn_reflns_theta_min 1.950
_exptl_absorpt_coefficient_mu 0.236
_exptl_absorpt_correction_type none
_exptl_crystal_colour colourless
_exptl_crystal_density_diffrn 1.448
_exptl_crystal_description block
_exptl_crystal_F_000 350
_exptl_crystal_size_max 0.16
_exptl_crystal_size_mid 0.14
_exptl_crystal_size_min 0.12
_refine_diff_density_max 0.482
_refine_diff_density_min -0.705
_refine_diff_density_rms 0.075
_refine_ls_extinction_method none
_refine_ls_goodness_of_fit_ref 1.079
_refine_ls_hydrogen_treatment mixed
_refine_ls_matrix_type full
_refine_ls_number_parameters 216
_refine_ls_number_reflns 3232
_refine_ls_number_restraints 0
_refine_ls_restrained_S_all 1.079
_refine_ls_R_factor_all 0.0665
_refine_ls_R_factor_gt 0.0537
_refine_ls_shift/su_max 0.005
_refine_ls_shift/su_mean 0.001
_refine_ls_structure_factor_coef Fsqd
_refine_ls_weighting_details 'w=1/[\s^2^(Fo^2^)+(0.0910P)^2^+0.2955P] where P=(Fo^2^+2Fc^2^)/3'
_refine_ls_weighting_scheme calc
_refine_ls_wR_factor_gt 0.1550
_refine_ls_wR_factor_ref 0.1646
_reflns_Friedel_coverage 0.000
_reflns_number_gt 2609
_reflns_number_total 3232
_reflns_threshold_expression 'I > 2\s(I)'
_cod_data_source_file c4ra07537d2.cif
_cod_data_source_block shelxl
_cod_original_cell_volume 766.9(4)
_cod_database_code 7218506
_shelx_space_group_comment
;
The symmetry employed for this shelxl refinement is uniquely defined
by the following loop, which should always be used as a source of
symmetry information in preference to the above space-group names.
They are only intended as comments.
;
_shelxl_version_number 2013-4

loop_
_space_group_symop_operation_xyz
'x, y, z'
'-x, -y, -z'

loop_
_atom_site_label
_atom_site_type_symbol
_atom_site_fract_x
_atom_site_fract_y
_atom_site_fract_z
_atom_site_U_iso_or_equiv
_atom_site_adp_type
_atom_site_occupancy
_atom_site_site_symmetry_order
_atom_site_calc_flag
_atom_site_refinement_flags_posn
_atom_site_refinement_flags_adp
C1 C 0.2878(4) 0.9782(3) 0.0932(3) 0.0612(7) Uani 1 1 d . .
H1A H 0.2986 1.0738 0.0589 0.092 Uiso 1 1 calc R U
H1B H 0.1678 0.9920 0.1251 0.092 Uiso 1 1 calc R U
H1C H 0.3180 0.9182 0.0269 0.092 Uiso 1 1 calc R U
C2 C 0.4107(3) 0.9018(3) 0.1996(2) 0.0508(6) Uani 1 1 d . .
H2A H 0.5313 0.8907 0.1673 0.061 Uiso 1 1 calc R U
H2B H 0.3806 0.9635 0.2657 0.061 Uiso 1 1 calc R U
C3 C 0.4952(3) 0.6431(3) 0.1927(2) 0.0442(5) Uani 1 1 d . .
C4 C 0.4847(3) 0.4956(2) 0.2579(2) 0.0415(5) Uani 1 1 d . .
C5 C 0.5800(4) 0.3738(3) 0.1981(3) 0.0624(7) Uani 1 1 d . .
H5 H 0.6441 0.3875 0.1213 0.075 Uiso 1 1 calc R U
C6 C 0.5800(5) 0.2331(3) 0.2517(3) 0.0720(9) Uani 1 1 d . .
H6 H 0.6447 0.1520 0.2114 0.086 Uiso 1 1 calc R U
C7 C 0.4838(4) 0.2121(3) 0.3657(3) 0.0549(6) Uani 1 1 d . .
H7 H 0.4845 0.1168 0.4019 0.066 Uiso 1 1 calc R U
C8 C 0.3857(3) 0.3331(2) 0.4264(2) 0.0385(5) Uani 1 1 d . .
C9 C 0.3871(3) 0.4750(2) 0.3722(2) 0.0371(5) Uani 1 1 d . .
H9 H 0.3228 0.5562 0.4123 0.045 Uiso 1 1 calc R U
C10 C 0.0821(3) 0.3860(2) 0.7223(2) 0.0372(5) Uani 1 1 d . .
C11 C -0.0959(3) 0.4463(3) 0.8921(2) 0.0472(5) Uani 1 1 d . .
H11 H -0.1682 0.5100 0.9464 0.057 Uiso 1 1 calc R U
C12 C -0.0661(3) 0.2984(3) 0.9150(3) 0.0533(6) Uani 1 1 d . .
H12 H -0.1130 0.2487 0.9855 0.064 Uiso 1 1 calc R U
C13 C 0.0107(4) 0.8144(3) 0.6074(3) 0.0546(6) Uani 1 1 d . .
C14 C -0.0329(5) 0.9792(3) 0.5634(3) 0.0783(10) Uani 1 1 d . .
H14A H -0.1610 1.0272 0.5678 0.094 Uiso 1 1 calc R U
H14B H 0.0148 1.0175 0.6224 0.094 Uiso 1 1 calc R U
C19 C 0.2834(3) 0.2962(2) 0.5476(2) 0.0396(5) Uani 1 1 d . .
N1 N 0.4019(2) 0.75527(17) 0.25536(15) 0.0338(4) Uani 1 1 d . .
H1 H 0.3399 0.7416 0.3249 0.041 Uiso 1 1 calc R U
N2 N 0.1789(2) 0.4099(2) 0.60964(18) 0.0398(4) Uani 1 1 d . .
N3 N -0.0118(3) 0.4960(2) 0.78276(19) 0.0437(4) Uani 1 1 d . .
O1 O 0.5812(3) 0.6591(2) 0.09519(18) 0.0667(6) Uani 1 1 d . .
O2 O 0.2932(2) 0.16761(17) 0.59036(17) 0.0537(5) Uani 1 1 d . .
O3 O 0.0991(3) 0.72168(17) 0.54209(17) 0.0612(5) Uani 1 1 d . .
O4 O -0.0583(3) 0.7817(2) 0.7205(2) 0.0814(8) Uani 1 1 d . .
S1 S 0.07116(9) 0.21465(6) 0.79506(6) 0.0509(2) Uani 1 1 d . .
H4C H -0.025(6) 0.678(5) 0.746(4) 0.125(15) Uiso 1 1 d . .
H2C H 0.171(4) 0.503(3) 0.575(3) 0.055(7) Uiso 1 1 d . .

loop_
_atom_site_aniso_label
_atom_site_aniso_U_11
_atom_site_aniso_U_22
_atom_site_aniso_U_33
_atom_site_aniso_U_23
_atom_site_aniso_U_13
_atom_site_aniso_U_12
C1 0.0707(17) 0.0449(14) 0.0615(17) -0.0002(12) -0.0027(13) -0.0172(12)
C2 0.0582(14) 0.0394(12) 0.0545(15) -0.0034(11) 0.0059(11) -0.0216(11)
C3 0.0448(12) 0.0451(13) 0.0395(12) -0.0047(10) 0.0015(10) -0.0141(10)
C4 0.0446(11) 0.0377(12) 0.0393(12) -0.0077(9) -0.0004(9) -0.0106(9)
C5 0.0788(18) 0.0505(15) 0.0496(15) -0.0161(12) 0.0222(13) -0.0163(13)
C6 0.098(2) 0.0434(14) 0.0660(18) -0.0254(13) 0.0260(16) -0.0153(14)
C7 0.0738(17) 0.0339(12) 0.0532(15) -0.0120(11) 0.0073(12) -0.0148(11)
C8 0.0425(11) 0.0323(10) 0.0387(11) -0.0089(9) -0.0035(9) -0.0085(8)
C9 0.0393(10) 0.0319(10) 0.0377(11) -0.0080(8) -0.0031(8) -0.0078(8)
C10 0.0419(11) 0.0290(10) 0.0403(11) -0.0036(8) -0.0051(9) -0.0120(8)
C11 0.0496(12) 0.0455(13) 0.0452(13) -0.0111(10) 0.0068(10) -0.0159(10)
C12 0.0561(14) 0.0497(14) 0.0515(14) -0.0039(11) 0.0107(11) -0.0217(11)
C13 0.0764(17) 0.0304(11) 0.0538(15) -0.0100(11) 0.0093(12) -0.0169(11)
C14 0.130(3) 0.0299(13) 0.0646(18) -0.0132(12) 0.0272(18) -0.0219(15)
C19 0.0448(11) 0.0308(10) 0.0428(12) -0.0066(9) -0.0048(9) -0.0114(8)
N1 0.0433(9) 0.0256(8) 0.0279(8) -0.0014(7) 0.0100(7) -0.0119(7)
N2 0.0483(10) 0.0256(9) 0.0416(10) -0.0040(8) 0.0019(8) -0.0102(7)
N3 0.0501(10) 0.0332(9) 0.0451(11) -0.0075(8) 0.0041(8) -0.0129(8)
O1 0.0778(13) 0.0549(11) 0.0589(12) -0.0092(9) 0.0272(10) -0.0226(10)
O2 0.0684(11) 0.0287(8) 0.0592(11) -0.0076(7) 0.0080(8) -0.0144(7)
O3 0.0876(13) 0.0291(8) 0.0555(11) -0.0097(8) 0.0169(9) -0.0118(8)
O4 0.131(2) 0.0340(10) 0.0657(13) -0.0118(9) 0.0418(13) -0.0252(11)
S1 0.0620(4) 0.0332(3) 0.0550(4) -0.0039(3) 0.0102(3) -0.0196(3)

loop_
_atom_type_symbol
_atom_type_description
_atom_type_scat_dispersion_real
_atom_type_scat_dispersion_imag
_atom_type_scat_source
C C 0.0033 0.0016 'International Tables Vol C Tables 4.2.6.8 and 6.1.1.4'
H H 0.0000 0.0000 'International Tables Vol C Tables 4.2.6.8 and 6.1.1.4'
N N 0.0061 0.0033 'International Tables Vol C Tables 4.2.6.8 and 6.1.1.4'
O O 0.0106 0.0060 'International Tables Vol C Tables 4.2.6.8 and 6.1.1.4'
S S 0.1246 0.1234 'International Tables Vol C Tables 4.2.6.8 and 6.1.1.4'

loop_
_geom_angle_atom_site_label_1
_geom_angle_atom_site_label_2
_geom_angle_atom_site_label_3
_geom_angle
_geom_angle_site_symmetry_1
C2 C1 H1A 109.5 .
C2 C1 H1B 109.5 .
H1A C1 H1B 109.5 .
C2 C1 H1C 109.5 .
H1A C1 H1C 109.5 .
H1B C1 H1C 109.5 .
N1 C2 C1 112.3(2) .
N1 C2 H2A 109.1 .
C1 C2 H2A 109.1 .
N1 C2 H2B 109.1 .
C1 C2 H2B 109.1 .
H2A C2 H2B 107.9 .
O1 C3 N1 123.2(2) .
O1 C3 C4 123.4(2) .
N1 C3 C4 113.35(19) .
C5 C4 C9 119.6(2) .
C5 C4 C3 116.3(2) .
C9 C4 C3 124.05(19) .
C6 C5 C4 120.5(2) .
C6 C5 H5 119.7 .
C4 C5 H5 119.7 .
C5 C6 C7 119.9(2) .
C5 C6 H6 120.0 .
C7 C6 H6 120.0 .
C6 C7 C8 120.4(2) .
C6 C7 H7 119.8 .
C8 C7 H7 119.8 .
C9 C8 C7 119.3(2) .
C9 C8 C19 125.43(18) .
C7 C8 C19 115.2(2) .
C8 C9 C4 120.10(19) .
C8 C9 H9 119.9 .
C4 C9 H9 119.9 .
N3 C10 N2 121.34(19) .
N3 C10 S1 114.15(17) .
N2 C10 S1 124.51(16) .
C12 C11 N3 115.1(2) .
C12 C11 H11 122.4 .
N3 C11 H11 122.4 .
C11 C12 S1 110.34(19) .
C11 C12 H12 124.8 .
S1 C12 H12 124.8 .
O3 C13 O4 123.8(2) .
O3 C13 C14 123.0(2) .
O4 C13 C14 113.2(2) .
C14 C14 C13 115.2(3) 2_576
C14 C14 H14A 108.5 2_576
C13 C14 H14A 108.5 .
C14 C14 H14B 108.5 2_576
C13 C14 H14B 108.5 .
H14A C14 H14B 107.5 .
O2 C19 N2 120.3(2) .
O2 C19 C8 121.15(19) .
N2 C19 C8 118.51(19) .
C3 N1 C2 116.43(18) .
C3 N1 H1 121.8 .
C2 N1 H1 121.8 .
C19 N2 C10 122.42(19) .
C19 N2 H2C 118.8(18) .
C10 N2 H2C 118.8(17) .
C10 N3 C11 111.21(19) .
C13 O4 H4C 110(3) .
C12 S1 C10 89.17(11) .

loop_
_geom_bond_atom_site_label_1
_geom_bond_atom_site_label_2
_geom_bond_distance
_geom_bond_site_symmetry_2
C1 C2 1.493(4) .
C1 H1A 0.9600 .
C1 H1B 0.9600 .
C1 H1C 0.9600 .
C2 N1 1.456(3) .
C2 H2A 0.9700 .
C2 H2B 0.9700 .
C3 O1 1.197(3) .
C3 N1 1.336(3) .
C3 C4 1.494(3) .
C4 C5 1.390(3) .
C4 C9 1.392(3) .
C5 C6 1.375(4) .
C5 H5 0.9300 .
C6 C7 1.385(4) .
C6 H6 0.9300 .
C7 C8 1.395(3) .
C7 H7 0.9300 .
C8 C9 1.391(3) .
C8 C19 1.504(3) .
C9 H9 0.9300 .
C10 N3 1.309(3) .
C10 N2 1.382(3) .
C10 S1 1.723(2) .
C11 C12 1.347(4) .
C11 N3 1.372(3) .
C11 H11 0.9300 .
C12 S1 1.721(3) .
C12 H12 0.9300 .
C13 O3 1.216(3) .
C13 O4 1.298(3) .
C13 C14 1.501(3) .
C14 C14 1.429(6) 2_576
C14 H14A 0.9700 .
C14 H14B 0.9700 .
C19 O2 1.221(3) .
C19 N2 1.364(3) .
N1 H1 0.8600 .
N2 H2C 0.89(3) .
O4 H4C 0.94(5) .

loop_
_geom_hbond_atom_site_label_D
_geom_hbond_atom_site_label_H
_geom_hbond_atom_site_label_A
_geom_hbond_distance_DH
_geom_hbond_distance_HA
_geom_hbond_distance_DA
_geom_hbond_angle_DHA
N2 H2C O3 0.89(3) 1.96(3) 2.825(3) 163(3)
O4 H4C N3 0.94(5) 1.70(5) 2.625(3) 167(4)
C9 H9 O3 0.93 2.45 3.344(3) 162.5
N1 H1 O3 0.86 2.87 3.724(3) 173.4
